data_2000576
loop_
_publ_author_name
'Bram, A.'
'Burzlaff, H.'
'Hadawi, D.'
'Bestmann, H.-J.'

_publ_contact_author
;
        Bram, Andreas
        Institut f\"ur Angewandte Physik
        Lehrstuhl fuer Kristallographie
        Universit\"at Erlangen-N\"urnberg
        Bismarckstr. 10
        D-8520 Erlangen , GER
;
_publ_section_title
;
 Structure of the allene C~39~H~32~P~2~^2+^.2CF~3~O~3~S^{-^}
;
_journal_issue 10
_journal_name_full 'Acta Crystallographica Section C'
_journal_page_first 1904
_journal_page_last 1906
_journal_paper_doi 10.1107/S0108270192006127
_journal_volume 48
_journal_year 1992
_chemical_formula_sum 'C41 H32 F6 O6 P2 S2'
_chemical_formula_weight 860.77
_chemical_name_systematic
;
1,3-bis-[triphenylphosphonio]-propadien-bis-[trifluormethanesulfonate]
;
_space_group_crystal_system orthorhombic
_space_group_IT_number 41
_space_group_name_Hall 'A -2ab -2ab'
_space_group_name_H-M_alt 'A e 2 a'
_cell_angle_alpha 90
_cell_angle_beta 90
_cell_angle_gamma 90
_cell_formula_units_Z 4
_cell_length_a 19.9686(7)
_cell_length_b 16.7330(6)
_cell_length_c 11.8636(4)
_cell_measurement_reflns_used 32
_cell_measurement_temperature 293
_cell_measurement_theta_max 11
_cell_measurement_theta_min 4.5
_cell_volume 3964.0(2)
_computing_cell_refinement 'local software '
_computing_data_collection 'local software (Gomm, 1991)'
_computing_data_reduction 'local software'
_computing_publication_material 'CRYSTAN (Burzlaff & Rothammel, 1988)'
_computing_structure_refinement
;
     CRYSTALS (Watkin, Carruthers & Betteridge, 1985)
;
_computing_structure_solution
;
  SIR88 (Burla, Camalli, Cascerano, Giacovazzo, Polidori,
  Spagna & Viterbo, 1989)
;
_diffrn_ambient_temperature 293
_diffrn_measurement_device 'rebuilt Philips PW1100 diffractometer (Gomm, 1991)'
_diffrn_measurement_method \q/2\q
_diffrn_radiation_monochromator graphite
_diffrn_radiation_source 'X-ray tube'
_diffrn_radiation_type 'Mo K\a~1~'
_diffrn_radiation_wavelength 0.70930
_diffrn_reflns_av_R_equivalents 0.0128
_diffrn_reflns_av_sigmaI/netI 0.0084
_diffrn_reflns_limit_h_max 23
_diffrn_reflns_limit_h_min -23
_diffrn_reflns_limit_k_max 19
_diffrn_reflns_limit_k_min -4
_diffrn_reflns_limit_l_max 13
_diffrn_reflns_limit_l_min -13
_diffrn_reflns_number 8847
_diffrn_reflns_theta_max 24.5
_diffrn_reflns_theta_min 0
_diffrn_standards_decay_% 1.4
_diffrn_standards_interval_count 100
_diffrn_standards_number 6
_exptl_absorpt_coefficient_mu 0.2800
_exptl_absorpt_correction_T_max 0.971
_exptl_absorpt_correction_T_min 0.926
_exptl_absorpt_correction_type 'gaussian integration (Busing & Levy, 1957)'
_exptl_crystal_colour colourless
_exptl_crystal_density_diffrn 1.442
_exptl_crystal_description 'flat plate'
_exptl_crystal_F_000 1768
_exptl_crystal_size_max .49
_exptl_crystal_size_mid .23
_exptl_crystal_size_min .10
_refine_diff_density_max 0.22
_refine_diff_density_min -.14
_refine_ls_abs_structure_Flack 0.00(10)
_refine_ls_extinction_method 'no extinction parameter refined'
_refine_ls_goodness_of_fit_obs 2.66
_refine_ls_hydrogen_treatment refU
_refine_ls_number_parameters 259
_refine_ls_number_reflns 2052
_refine_ls_number_restraints 1
_refine_ls_R_factor_obs 0.041
_refine_ls_shift/esd_max 0.01
_refine_ls_structure_factor_coef F
_refine_ls_weighting_details 'w = 1/[\s^2^(F~obs~)]'
_refine_ls_weighting_scheme calc
_refine_ls_wR_factor_obs 0.027
_reflns_number_observed 2052
_reflns_number_total 2215
_reflns_observed_criterion refl_observed_if_F>1.0\s(F)
_cod_data_source_file sh1002.cif
_cod_data_source_block default
_cod_depositor_comments
;
The following automatic conversions were performed:

'_refine_ls_weighting_scheme' value ' w = 1/[\s^2^(F~obs~)] ' was
changed to 'calc'. New tag '_refine_ls_weighting_details' was
created. The value of the new tag was set to 'w = 1/[\s^2^(F~obs~)]'.

Automatic conversion script
Id: cif_fix_values 3143 2015-03-26 13:38:13Z robertas 
;
_cod_original_cell_volume 3964.0(4)
_cod_original_sg_symbol_H-M 'A c 2 a'
_cod_database_code 2000576

loop_
_space_group_symop_id
_space_group_symop_operation_xyz
1 '+x, +y, +z '
2 '-x, y, -z'
3 '1/2-x, y, 1/2+z'
4 '1/2+x, y, 1/2-z'
5 '+x, 1/2+y, 1/2+z'
6 '-x, 1/2+y, 1/2-z'
7 '1/2-x, 1/2+y, z'
8 '1/2+x, 1/2+y, -z'

loop_
_atom_site_aniso_label
_atom_site_aniso_U_11
_atom_site_aniso_U_22
_atom_site_aniso_U_33
_atom_site_aniso_U_12
_atom_site_aniso_U_13
_atom_site_aniso_U_23
P(1) 0.0467(5) 0.0451(6) 0.0358(4) -0.0009(6) 0.0006(5) -0.0032(6)
C(1) 0.058(3) 0.043(3) 0.035(2) 0.005(2) -0.008(2) -0.004(2)
C(2) 0.033(3) 0.047(4) 0.048(3) 0.0000 -0.007(3) 0.0000
C(3) 0.050(2) 0.049(3) 0.044(2) -0.001(2) 0.003(2) -0.005(2)
C(4) 0.059(3) 0.057(3) 0.093(3) 0.006(3) 0.016(2) -0.002(3)
C(5) 0.064(3) 0.094(5) 0.094(4) -0.002(4) 0.028(3) -0.002(4)
C(6) 0.056(3) 0.113(5) 0.059(3) 0.003(3) 0.012(2) -0.028(4)
C(7) 0.095(4) 0.064(4) 0.076(3) 0.015(3) 0.017(3) -0.029(3)
C(8) 0.072(3) 0.046(3) 0.069(3) 0.001(3) 0.012(2) -0.005(3)
C(9) 0.043(2) 0.054(3) 0.037(2) 0.001(2) 0.001(2) 0.001(2)
C(10) 0.067(3) 0.064(4) 0.064(3) 0.017(3) -0.020(2) -0.008(3)
C(11) 0.093(4) 0.082(4) 0.094(4) 0.037(4) -0.030(3) -0.013(3)
C(12) 0.067(3) 0.126(5) 0.052(3) 0.035(4) 0.009(3) 0.026(4)
C(13) 0.077(4) 0.135(5) 0.051(3) -0.027(4) -0.028(3) 0.039(4)
C(14) 0.094(3) 0.071(4) 0.060(3) -0.008(3) -0.023(3) 0.012(3)
C(15) 0.053(3) 0.049(3) 0.035(2) 0.001(2) 0.002(2) 0.000(2)
C(16) 0.056(3) 0.075(3) 0.053(3) -0.007(3) -0.003(2) 0.007(3)
C(17) 0.052(3) 0.105(5) 0.067(3) -0.013(3) -0.006(2) 0.010(3)
C(18) 0.075(3) 0.088(4) 0.059(3) 0.000(3) 0.002(3) 0.031(3)
C(19) 0.086(4) 0.068(4) 0.066(3) -0.013(3) -0.008(3) 0.009(3)
C(20) 0.058(3) 0.063(3) 0.065(3) -0.010(3) -0.004(2) 0.007(3)
S(1) 0.0680(7) 0.0552(7) 0.0562(7) -0.0051(7) 0.0117(6) 0.0080(7)
O(1) 0.151(3) 0.083(3) 0.053(2) 0.005(2) -0.003(2) 0.002(2)
O(2) 0.060(2) 0.087(3) 0.069(2) -0.005(2) 0.0170(10) 0.018(2)
O(3) 0.130(3) 0.059(2) 0.109(3) -0.009(2) 0.035(2) 0.027(2)
C(21) 0.070(4) 0.110(5) 0.122(5) 0.010(5) 0.016(4) 0.002(4)
F(1) 0.095(2) 0.201(5) 0.168(3) 0.048(4) -0.056(2) 0.000(3)
F(2) 0.160(3) 0.101(3) 0.188(4) -0.004(3) -0.050(3) -0.044(3)
F(3) 0.076(2) 0.232(6) 0.316(6) -0.012(5) 0.085(3) -0.022(3)

loop_
_atom_site_label
_atom_site_fract_x
_atom_site_fract_y
_atom_site_fract_z
_atom_site_U_iso_or_equiv
_atom_site_thermal_displace_type
P(1) 0.53181(5) 0.07430(9) 0.20069(8) 0.0425 Uani
C(1) 0.4891(2) 0.0080(2) 0.1073(3) 0.0453 Uani
C(2) 0.5000 0.0116(4) 0.0000 0.0427 Uani
C(3) 0.6033(2) 0.1152(2) 0.1304(3) 0.0477 Uani
C(4) 0.6523(2) 0.0630(3) 0.1010(4) 0.0697 Uani
C(5) 0.7087(2) 0.0892(3) 0.0458(4) 0.0840 Uani
C(6) 0.7162(2) 0.1682(4) 0.0234(4) 0.0760 Uani
C(7) 0.6686(3) 0.2199(3) 0.0518(4) 0.0783 Uani
C(8) 0.6108(2) 0.1945(3) 0.1066(4) 0.0623 Uani
C(9) 0.5589(2) 0.0173(3) 0.3196(3) 0.0447 Uani
C(10) 0.5507(2) -0.0629(3) 0.3245(4) 0.0650 Uani
C(11) 0.5703(3) -0.1051(3) 0.4167(5) 0.0897 Uani
C(12) 0.5983(2) -0.0669(4) 0.5064(5) 0.0817 Uani
C(13) 0.6079(3) 0.0128(4) 0.5017(4) 0.0877 Uani
C(14) 0.5899(2) 0.0555(3) 0.4083(4) 0.0750 Uani
C(15) 0.4725(2) 0.1476(2) 0.2444(3) 0.0457 Uani
C(16) 0.4062(2) 0.1408(3) 0.2144(3) 0.0613 Uani
C(17) 0.3594(2) 0.1933(3) 0.2578(4) 0.0747 Uani
C(18) 0.3781(3) 0.2515(3) 0.3318(4) 0.0740 Uani
C(19) 0.4438(3) 0.2587(3) 0.3624(4) 0.0733 Uani
C(20) 0.4913(2) 0.2077(3) 0.3180(4) 0.0620 Uani
S(1) 0.14671(5) 0.35048(9) 0.13894(9) 0.0598 Uani
O(1) 0.1355(2) 0.3900(2) 0.0345(3) 0.0957 Uani
O(2) 0.09890(10) 0.3689(2) 0.2230(2) 0.0720 Uani
O(3) 0.1636(2) 0.2677(2) 0.1316(3) 0.0993 Uani
C(21) 0.2215(3) 0.3980(4) 0.1942(6) 0.1007 Uani
F(1) 0.23680(10) 0.3706(3) 0.2958(4) 0.1547 Uani
F(2) 0.2123(2) 0.4752(2) 0.2039(4) 0.1497 Uani
F(3) 0.2712(2) 0.3869(3) 0.1290(4) 0.2080 Uani
H(1) 0.4583 -0.0300 0.1365 0.085(4) Uiso
H(4) 0.6477 0.0080 0.1189 0.085(4) Uiso
H(5) 0.7422 0.0521 0.0233 0.085(4) Uiso
H(6) 0.7557 0.1867 -0.0128 0.085(4) Uiso
H(7) 0.6741 0.2749 0.0344 0.085(4) Uiso
H(8) 0.5770 0.2318 0.1271 0.085(4) Uiso
H(10) 0.5309 -0.0902 0.2627 0.085(4) Uiso
H(11) 0.5646 -0.1614 0.4185 0.085(4) Uiso
H(12) 0.6109 -0.0961 0.5717 0.085(4) Uiso
H(13) 0.6274 0.0397 0.5642 0.085(4) Uiso
H(14) 0.5988 0.1112 0.4046 0.085(4) Uiso
H(16) 0.3926 0.1000 0.1637 0.085(4) Uiso
H(17) 0.3138 0.1888 0.2359 0.085(4) Uiso
H(18) 0.3456 0.2870 0.3620 0.085(4) Uiso
H(19) 0.4568 0.2989 0.4144 0.085(4) Uiso
H(20) 0.5371 0.2139 0.3381 0.085(4) Uiso

loop_
_atom_type_symbol
_atom_type_scat_source
S International_Tables_Vol_IV_Table_2.2B

loop_
_geom_angle_atom_site_label_1
_geom_angle_atom_site_label_2
_geom_angle_atom_site_label_3
_geom_angle_site_symmetry_1
_geom_angle_site_symmetry_2
_geom_angle_site_symmetry_3
_geom_angle
_geom_angle_publ_flag
C(3) P(1) C(1) . . . 109.2(2) yes
C(9) P(1) C(1) . . . 107.7(2) yes
C(9) P(1) C(3) . . . 109.3(2) yes
C(15) P(1) C(1) . . . 106.9(2) yes
C(15) P(1) C(3) . . . 113.7(2) yes
C(15) P(1) C(9) . . . 109.8(2) yes
C(2) C(1) P(1) . . . 120.2(3) yes
C(1) C(2) C(1) 1 1 2 174.7(7) yes
C(4) C(3) P(1) . . . 116.7(3) yes
C(8) C(3) P(1) . . . 123.8(4) yes
C(8) C(3) C(4) . . . 119.5(4) yes
C(5) C(4) C(3) . . . 120.6(5) yes
C(6) C(5) C(4) . . . 119.7(5) yes
C(7) C(6) C(5) . . . 120.3(5) yes
C(8) C(7) C(6) . . . 121.0(5) yes
C(7) C(8) C(3) . . . 118.9(5) yes
C(10) C(9) P(1) . . . 121.8(3) yes
C(14) C(9) P(1) . . . 119.5(4) yes
C(14) C(9) C(10) . . . 118.7(4) yes
C(11) C(10) C(9) . . . 121.0(5) yes
C(12) C(11) C(10) . . . 120.3(5) yes
C(13) C(12) C(11) . . . 119.3(5) yes
C(14) C(13) C(12) . . . 120.9(5) yes
C(13) C(14) C(9) . . . 119.7(5) yes
C(16) C(15) P(1) . . . 120.5(3) yes
C(20) C(15) P(1) . . . 120.2(3) yes
C(20) C(15) C(16) . . . 119.0(4) yes
C(17) C(16) C(15) . . . 120.1(4) yes
C(18) C(17) C(16) . . . 120.6(4) yes
C(19) C(18) C(17) . . . 119.8(4) yes
C(20) C(19) C(18) . . . 120.3(5) yes
C(19) C(20) C(15) . . . 120.2(4) yes
O(2) S(1) O(1) . . . 114.0(2) yes
O(3) S(1) O(1) . . . 115.8(2) yes
O(3) S(1) O(2) . . . 114.4(2) yes
C(21) S(1) O(1) . . . 103.9(3) yes
C(21) S(1) O(2) . . . 101.9(3) yes
C(21) S(1) O(3) . . . 104.7(3) yes
F(1) C(21) S(1) . . . 111.5(4) yes
F(2) C(21) S(1) . . . 110.4(5) yes
F(2) C(21) F(1) . . . 107.1(6) yes
F(3) C(21) S(1) . . . 111.0(5) yes
F(3) C(21) F(1) . . . 108.8(6) yes
F(3) C(21) F(2) . . . 108.0(6) yes
H(1) C(1) P(1) . . . 119.9(3) no
H(1) C(1) C(2) . . . 119.9(4) no
H(4) C(4) C(3) . . . 119.7(4) no
H(4) C(4) C(5) . . . 119.7(5) no
H(5) C(5) C(4) . . . 120.2(6) no
H(5) C(5) C(6) . . . 120.2(5) no
H(6) C(6) C(5) . . . 119.8(6) no
H(6) C(6) C(7) . . . 119.8(6) no
H(7) C(7) C(6) . . . 119.5(6) no
H(7) C(7) C(8) . . . 119.5(6) no
H(8) C(8) C(3) . . . 120.5(4) no
H(8) C(8) C(7) . . . 120.5(5) no
H(10) C(10) C(9) . . . 119.5(4) no
H(10) C(10) C(11) . . . 119.5(5) no
H(11) C(11) C(10) . . . 119.9(5) no
H(11) C(11) C(12) . . . 119.9(5) no
H(12) C(12) C(11) . . . 120.3(7) no
H(12) C(12) C(13) . . . 120.3(7) no
H(13) C(13) C(12) . . . 119.6(7) no
H(13) C(13) C(14) . . . 119.6(7) no
H(14) C(14) C(9) . . . 120.1(4) no
H(14) C(14) C(13) . . . 120.1(5) no
H(16) C(16) C(15) . . . 119.9(4) no
H(16) C(16) C(17) . . . 119.9(4) no
H(17) C(17) C(16) . . . 119.7(5) no
H(17) C(17) C(18) . . . 119.7(5) no
H(18) C(18) C(17) . . . 120.1(5) no
H(18) C(18) C(19) . . . 120.1(6) no
H(19) C(19) C(18) . . . 119.8(5) no
H(19) C(19) C(20) . . . 119.8(5) no
H(20) C(20) C(15) . . . 119.9(4) no
H(20) C(20) C(19) . . . 119.9(5) no

loop_
_geom_bond_atom_site_label_1
_geom_bond_atom_site_label_2
_geom_bond_site_symmetry_1
_geom_bond_site_symmetry_2
_geom_bond_distance
_geom_bond_publ_flag
P(1) C(1) . . 1.785(4) yes
P(1) C(3) . . 1.789(4) yes
P(1) C(9) . . 1.786(4) yes
P(1) C(15) . . 1.783(4) yes
C(1) C(2) . . 1.292(3) yes
C(3) C(4) . . 1.358(6) yes
C(3) C(8) . . 1.365(6) yes
C(4) C(5) . . 1.373(6) yes
C(5) C(6) . . 1.358(6) yes
C(6) C(7) . . 1.328(7) yes
C(7) C(8) . . 1.392(6) yes
C(9) C(10) . . 1.354(6) yes
C(9) C(14) . . 1.379(5) yes
C(10) C(11) . . 1.359(6) yes
C(11) C(12) . . 1.361(7) yes
C(12) C(13) . . 1.349(7) yes
C(13) C(14) . . 1.366(6) yes
C(15) C(16) . . 1.374(5) yes
C(15) C(20) . . 1.384(5) yes
C(16) C(17) . . 1.382(6) yes
C(17) C(18) . . 1.363(6) yes
C(18) C(19) . . 1.366(6) yes
C(19) C(20) . . 1.380(6) yes
S(1) O(1) . . 1.422(3) yes
S(1) O(2) . . 1.414(3) yes
S(1) O(3) . . 1.428(3) yes
S(1) C(21) . . 1.815(6) yes
C(21) F(1) . . 1.326(7) yes
C(21) F(2) . . 1.309(7) yes
C(21) F(3) . . 1.272(6) yes
C(1) H(1) . . 0.950(4) no
C(4) H(4) . . 0.950(5) no
C(5) H(5) . . 0.950(5) no
C(6) H(6) . . 0.950(4) no
C(7) H(7) . . 0.950(5) no
C(8) H(8) . . 0.950(5) no
C(10) H(10) . . 0.950(4) no
C(11) H(11) . . 0.950(5) no
C(12) H(12) . . 0.950(5) no
C(13) H(13) . . 0.950(5) no
C(14) H(14) . . 0.950(5) no
C(16) H(16) . . 0.950(5) no
C(17) H(17) . . 0.950(4) no
C(18) H(18) . . 0.950(5) no
C(19) H(19) . . 0.950(5) no
C(20) H(20) . . 0.950(4) no
